data_2223241
loop_
_publ_author_name
'Lou, Wei-Jian'
'Hu, Xiu-Rong'
'Gu, Jian-Ming'

_publ_section_title
;
 Memantinium chloride 0.1-hydrate
;
_journal_coeditor_code XU2585
_journal_issue 9
_journal_name_full 'Acta Crystallographica Section E'
_journal_page_first o2191
_journal_paper_doi 10.1107/S1600536809031791
_journal_volume 65
_journal_year 2009
_chemical_formula_moiety 'C12 H22 N, Cl, 0.1(H2 O)'
_chemical_formula_sum 'C12 H22.2 Cl N O0.1'
_chemical_formula_weight 217.56
_chemical_name_common 'Memantinium chloride 0.1-hydrate'
_chemical_name_systematic
;
(3,5-dimethyl-1-adamantyl)ammonium chloride 0.1-hydrate
;
_space_group_IT_number 161
_symmetry_cell_setting trigonal
_symmetry_space_group_name_Hall 'R 3 -2"c'
_symmetry_space_group_name_H-M 'R 3 c :H'
_atom_sites_solution_hydrogens geom
_atom_sites_solution_primary direct
_atom_sites_solution_secondary difmap
_cell_angle_alpha 90.00
_cell_angle_beta 90.00
_cell_angle_gamma 120.00
_cell_formula_units_Z 18
_cell_length_a 28.3787(11)
_cell_length_b 28.3787(11)
_cell_length_c 8.5236(4)
_cell_measurement_reflns_used 10816
_cell_measurement_temperature 294.0(10)
_cell_measurement_theta_max 27.4
_cell_measurement_theta_min 3.2
_cell_volume 5944.8(4)
_computing_cell_refinement 'PROCESS-AUTO (Rigaku, 2006)'
_computing_data_collection 'PROCESS-AUTO (Rigaku, 2006)'
_computing_data_reduction 'CrystalStructure (Rigaku, 2007)'
_computing_molecular_graphics 'ORTEP-3 for windows (Farrugia, 1997)'
_computing_publication_material 'WinGX (Farrugia, 1999)'
_computing_structure_refinement 'SHELXL97 (Sheldrick, 2008)'
_computing_structure_solution 'SHELXL97 (Sheldrick, 2008)'
_diffrn_ambient_temperature 294.0(10)
_diffrn_detector_area_resol_mean 10.00
_diffrn_measured_fraction_theta_full 0.997
_diffrn_measured_fraction_theta_max 0.997
_diffrn_measurement_device_type 'Rigaku R-AXIS RAPID'
_diffrn_measurement_method \w
_diffrn_radiation_monochromator graphite
_diffrn_radiation_source 'rolling anode'
_diffrn_radiation_type MoK\a
_diffrn_radiation_wavelength 0.71073
_diffrn_reflns_av_R_equivalents 0.0434
_diffrn_reflns_av_sigmaI/netI 0.0303
_diffrn_reflns_limit_h_max 36
_diffrn_reflns_limit_h_min -36
_diffrn_reflns_limit_k_max 36
_diffrn_reflns_limit_k_min -36
_diffrn_reflns_limit_l_max 9
_diffrn_reflns_limit_l_min -11
_diffrn_reflns_number 18491
_diffrn_reflns_theta_full 27.41
_diffrn_reflns_theta_max 27.41
_diffrn_reflns_theta_min 3.24
_diffrn_standards_interval_count 0
_diffrn_standards_interval_time 0
_diffrn_standards_number 0
_exptl_absorpt_coefficient_mu 0.258
_exptl_absorpt_correction_T_max 0.9585
_exptl_absorpt_correction_T_min 0.8884
_exptl_absorpt_correction_type multi-scan
_exptl_absorpt_process_details '(ABSCOR; Higashi, 1995)'
_exptl_crystal_colour colorless
_exptl_crystal_density_diffrn 1.094
_exptl_crystal_density_method 'not measured'
_exptl_crystal_description block
_exptl_crystal_F_000 2142
_exptl_crystal_size_max 0.41
_exptl_crystal_size_mid 0.18
_exptl_crystal_size_min 0.16
_refine_diff_density_max 0.277
_refine_diff_density_min -0.306
_refine_ls_abs_structure_details 'Flack (1983), 1329 Friedel pairs'
_refine_ls_abs_structure_Flack 0.06(9)
_refine_ls_extinction_coef 0.00185(17)
_refine_ls_extinction_expression Fc^*^=kFc[1+0.001xFc^2^\l^3^/sin(2\q)]^-1/4^
_refine_ls_extinction_method 'SHELXL97 (Sheldrick, 2008)'
_refine_ls_goodness_of_fit_ref 1.090
_refine_ls_hydrogen_treatment constr
_refine_ls_matrix_type full
_refine_ls_number_parameters 132
_refine_ls_number_reflns 2845
_refine_ls_number_restraints 1
_refine_ls_restrained_S_all 1.089
_refine_ls_R_factor_all 0.0862
_refine_ls_R_factor_gt 0.0338
_refine_ls_shift/su_max 0.001
_refine_ls_shift/su_mean 0.000
_refine_ls_structure_factor_coef Fsqd
_refine_ls_weighting_details 'calc w=1/[\s^2^(Fo^2^)+(0.0331P)^2^+3.5112P] where P=(Fo^2^+2Fc^2^)/3'
_refine_ls_weighting_scheme calc
_refine_ls_wR_factor_gt 0.0698
_refine_ls_wR_factor_ref 0.1044
_reflns_number_gt 1671
_reflns_number_total 2845
_reflns_threshold_expression I>2\s(I)
_cod_data_source_file xu2585.cif
_cod_data_source_block I
_cod_original_sg_symbol_H-M 'R 3 c'
_cod_database_code 2223241
_cod_database_fobs_code 2223241

loop_
_symmetry_equiv_pos_as_xyz
'x, y, z'
'-y, x-y, z'
'-x+y, -x, z'
'-x+y, y, z+1/2'
'x, x-y, z+1/2'
'-y, -x, z+1/2'
'x+2/3, y+1/3, z+1/3'
'-y+2/3, x-y+1/3, z+1/3'
'-x+y+2/3, -x+1/3, z+1/3'
'-x+y+2/3, y+1/3, z+5/6'
'x+2/3, x-y+1/3, z+5/6'
'-y+2/3, -x+1/3, z+5/6'
'x+1/3, y+2/3, z+2/3'
'-y+1/3, x-y+2/3, z+2/3'
'-x+y+1/3, -x+2/3, z+2/3'
'-x+y+1/3, y+2/3, z+7/6'
'x+1/3, x-y+2/3, z+7/6'
'-y+1/3, -x+2/3, z+7/6'

loop_
_atom_site_type_symbol
_atom_site_label
_atom_site_fract_x
_atom_site_fract_y
_atom_site_fract_z
_atom_site_U_iso_or_equiv
_atom_site_adp_type
_atom_site_calc_flag
_atom_site_refinement_flags
_atom_site_occupancy
_atom_site_disorder_assembly
_atom_site_disorder_group
N N1 0.33309(10) 0.56273(9) 0.6470(3) 0.0597(6) Uani d . 1 . .
H H1A 0.3632 0.5911 0.6098 0.090 Uiso calc R 1 . .
H H1B 0.3320 0.5656 0.7508 0.090 Uiso calc R 1 . .
H H1C 0.3041 0.5620 0.6046 0.090 Uiso calc R 1 . .
C C1 0.33298(13) 0.51132(11) 0.6066(3) 0.0552(7) Uani d . 1 . .
C C7 0.28247(16) 0.41097(14) 0.6378(5) 0.0840(10) Uani d . 1 . .
H H7 0.2498 0.3798 0.6813 0.101 Uiso calc R 1 . .
C C5 0.38468(14) 0.46190(13) 0.6423(4) 0.0727(9) Uani d . 1 . .
C C4 0.38361(11) 0.51418(10) 0.6791(3) 0.0621(7) Uani d . 1 . .
H H4A 0.3833 0.5187 0.7918 0.074 Uiso calc R 1 . .
H H4B 0.4160 0.5453 0.6370 0.074 Uiso calc R 1 . .
C C12 0.43554(15) 0.46469(17) 0.7130(5) 0.1084(13) Uani d . 1 . .
H H12A 0.4674 0.4950 0.6689 0.130 Uiso calc R 1 . .
H H12B 0.4357 0.4317 0.6898 0.130 Uiso calc R 1 . .
H H12C 0.4355 0.4691 0.8246 0.130 Uiso calc R 1 . .
C C2 0.28213(12) 0.46352(12) 0.6771(4) 0.0720(8) Uani d . 1 . .
H H2A 0.2498 0.4621 0.6339 0.086 Uiso calc R 1 . .
H H2B 0.2819 0.4678 0.7899 0.086 Uiso calc R 1 . .
C C10 0.38348(15) 0.45520(14) 0.4635(4) 0.0764(9) Uani d . 1 . .
H H10A 0.4159 0.4856 0.4190 0.092 Uiso calc R 1 . .
H H10B 0.3841 0.4222 0.4388 0.092 Uiso calc R 1 . .
C C3 0.33333(14) 0.50494(13) 0.4295(3) 0.0647(9) Uani d . 1 . .
H H3A 0.3653 0.5360 0.3853 0.078 Uiso calc R 1 . .
H H3B 0.3014 0.5037 0.3844 0.078 Uiso calc R 1 . .
C C6 0.33304(14) 0.41367(13) 0.7103(5) 0.0874(10) Uani d . 1 . .
H H6A 0.3331 0.3801 0.6888 0.105 Uiso calc R 1 . .
H H6B 0.3324 0.4177 0.8232 0.105 Uiso calc R 1 . .
C C9 0.33374(13) 0.45250(12) 0.3886(4) 0.0732(8) Uani d . 1 . .
C C11 0.33487(18) 0.44638(16) 0.2099(4) 0.1064(14) Uani d . 1 . .
H H11A 0.3670 0.4769 0.1678 0.128 Uiso calc R 1 . .
H H11B 0.3032 0.4450 0.1644 0.128 Uiso calc R 1 . .
H H11C 0.3351 0.4134 0.1858 0.128 Uiso calc R 1 . .
C C8 0.28330(16) 0.40466(14) 0.4610(5) 0.0876(11) Uani d . 1 . .
H H8A 0.2509 0.4025 0.4157 0.105 Uiso calc R 1 . .
H H8B 0.2829 0.3711 0.4369 0.105 Uiso calc R 1 . .
Cl Cl1 0.22918(3) 0.56280(3) 0.51793(11) 0.0756(2) Uani d . 1 . .
O O1 0.3333 0.6667 0.800(4) 0.181(9) Uani d SP 0.30 . .
H H1E 0.3330 0.6410 0.8557 0.272 Uiso d PR 0.10 . .
H H1F 0.3070 0.6480 0.7275 0.272 Uiso d PR 0.10 . .

loop_
_atom_site_aniso_label
_atom_site_aniso_U_11
_atom_site_aniso_U_22
_atom_site_aniso_U_33
_atom_site_aniso_U_12
_atom_site_aniso_U_13
_atom_site_aniso_U_23
N1 0.0637(13) 0.0571(13) 0.0653(14) 0.0355(12) -0.0009(11) 0.0000(11)
C1 0.0562(17) 0.0471(16) 0.065(2) 0.0274(14) 0.0031(14) 0.0011(13)
C7 0.077(2) 0.0513(19) 0.112(3) 0.0234(17) 0.011(2) 0.0112(17)
C5 0.074(2) 0.0604(19) 0.094(3) 0.0408(18) -0.0034(17) 0.0013(17)
C4 0.0613(16) 0.0568(16) 0.0704(18) 0.0312(13) -0.0010(14) 0.0009(14)
C12 0.110(3) 0.110(3) 0.137(4) 0.079(3) -0.029(3) -0.011(2)
C2 0.0639(18) 0.0590(17) 0.088(2) 0.0269(15) 0.0116(15) 0.0076(15)
C10 0.083(2) 0.066(2) 0.091(2) 0.0453(18) 0.0076(18) -0.0068(18)
C3 0.074(2) 0.0591(18) 0.066(2) 0.0364(17) -0.0033(17) -0.0064(14)
C6 0.102(3) 0.064(2) 0.101(3) 0.0448(19) 0.009(2) 0.0171(18)
C9 0.088(2) 0.0599(17) 0.077(2) 0.0406(17) -0.0032(17) -0.0150(15)
C11 0.150(4) 0.094(3) 0.085(3) 0.069(3) -0.009(2) -0.028(2)
C8 0.086(3) 0.0538(19) 0.115(3) 0.0293(19) -0.011(2) -0.016(2)
Cl1 0.0867(6) 0.0914(6) 0.0679(4) 0.0589(4) -0.0076(5) -0.0064(5)
O1 0.145(9) 0.145(9) 0.25(3) 0.073(4) 0.000 0.000

loop_
_atom_type_symbol
_atom_type_description
_atom_type_scat_dispersion_real
_atom_type_scat_dispersion_imag
_atom_type_scat_source
C C 0.0033 0.0016 'International Tables Vol C Tables 4.2.6.8 and 6.1.1.4'
H H 0.0000 0.0000 'International Tables Vol C Tables 4.2.6.8 and 6.1.1.4'
N N 0.0061 0.0033 'International Tables Vol C Tables 4.2.6.8 and 6.1.1.4'
O O 0.0106 0.0060 'International Tables Vol C Tables 4.2.6.8 and 6.1.1.4'
Cl Cl 0.1484 0.1585 'International Tables Vol C Tables 4.2.6.8 and 6.1.1.4'

loop_
_geom_angle_atom_site_label_1
_geom_angle_atom_site_label_2
_geom_angle_atom_site_label_3
_geom_angle_site_symmetry_1
_geom_angle_site_symmetry_3
_geom_angle
_geom_angle_publ_flag
C1 N1 H1A . . 109.5 ?
C1 N1 H1B . . 109.5 ?
H1A N1 H1B . . 109.5 ?
C1 N1 H1C . . 109.5 ?
H1A N1 H1C . . 109.5 ?
H1B N1 H1C . . 109.5 ?
N1 C1 C3 . . 110.3(3) ?
N1 C1 C2 . . 108.4(2) ?
C3 C1 C2 . . 110.2(2) ?
N1 C1 C4 . . 108.1(2) ?
C3 C1 C4 . . 110.2(2) ?
C2 C1 C4 . . 109.5(2) ?
C8 C7 C6 . . 109.7(3) ?
C8 C7 C2 . . 109.8(3) ?
C6 C7 C2 . . 109.0(3) ?
C8 C7 H7 . . 109.4 ?
C6 C7 H7 . . 109.4 ?
C2 C7 H7 . . 109.4 ?
C12 C5 C4 . . 110.2(3) ?
C12 C5 C10 . . 111.1(3) ?
C4 C5 C10 . . 108.2(2) ?
C12 C5 C6 . . 110.7(3) ?
C4 C5 C6 . . 108.3(3) ?
C10 C5 C6 . . 108.2(3) ?
C1 C4 C5 . . 109.8(2) ?
C1 C4 H4A . . 109.7 ?
C5 C4 H4A . . 109.7 ?
C1 C4 H4B . . 109.7 ?
C5 C4 H4B . . 109.7 ?
H4A C4 H4B . . 108.2 ?
C5 C12 H12A . . 109.5 ?
C5 C12 H12B . . 109.5 ?
H12A C12 H12B . . 109.5 ?
C5 C12 H12C . . 109.5 ?
H12A C12 H12C . . 109.5 ?
H12B C12 H12C . . 109.5 ?
C1 C2 C7 . . 108.4(3) ?
C1 C2 H2A . . 110.0 ?
C7 C2 H2A . . 110.0 ?
C1 C2 H2B . . 110.0 ?
C7 C2 H2B . . 110.0 ?
H2A C2 H2B . . 108.4 ?
C9 C10 C5 . . 112.8(3) ?
C9 C10 H10A . . 109.0 ?
C5 C10 H10A . . 109.0 ?
C9 C10 H10B . . 109.0 ?
C5 C10 H10B . . 109.0 ?
H10A C10 H10B . . 107.8 ?
C1 C3 C9 . . 110.2(3) ?
C1 C3 H3A . . 109.6 ?
C9 C3 H3A . . 109.6 ?
C1 C3 H3B . . 109.6 ?
C9 C3 H3B . . 109.6 ?
H3A C3 H3B . . 108.1 ?
C7 C6 C5 . . 110.2(3) ?
C7 C6 H6A . . 109.6 ?
C5 C6 H6A . . 109.6 ?
C7 C6 H6B . . 109.6 ?
C5 C6 H6B . . 109.6 ?
H6A C6 H6B . . 108.1 ?
C10 C9 C8 . . 108.1(3) ?
C10 C9 C3 . . 108.3(3) ?
C8 C9 C3 . . 108.2(3) ?
C10 C9 C11 . . 110.6(3) ?
C8 C9 C11 . . 111.3(3) ?
C3 C9 C11 . . 110.2(3) ?
C9 C11 H11A . . 109.5 ?
C9 C11 H11B . . 109.5 ?
H11A C11 H11B . . 109.5 ?
C9 C11 H11C . . 109.5 ?
H11A C11 H11C . . 109.5 ?
H11B C11 H11C . . 109.5 ?
C7 C8 C9 . . 111.0(3) ?
C7 C8 H8A . . 109.4 ?
C9 C8 H8A . . 109.4 ?
C7 C8 H8B . . 109.4 ?
C9 C8 H8B . . 109.4 ?
H8A C8 H8B . . 108.0 ?
H1E O1 H1F . . 102.8 ?

loop_
_geom_bond_atom_site_label_1
_geom_bond_atom_site_label_2
_geom_bond_site_symmetry_2
_geom_bond_distance
_geom_bond_publ_flag
N1 C1 . 1.497(3) ?
N1 H1A . 0.8900 ?
N1 H1B . 0.8900 ?
N1 H1C . 0.8900 ?
C1 C3 . 1.521(3) ?
C1 C2 . 1.525(4) ?
C1 C4 . 1.529(4) ?
C7 C8 . 1.519(5) ?
C7 C6 . 1.529(5) ?
C7 C2 . 1.533(5) ?
C7 H7 . 0.9800 ?
C5 C12 . 1.529(4) ?
C5 C4 . 1.532(4) ?
C5 C10 . 1.534(4) ?
C5 C6 . 1.533(5) ?
C4 H4A . 0.9700 ?
C4 H4B . 0.9700 ?
C12 H12A . 0.9600 ?
C12 H12B . 0.9600 ?
C12 H12C . 0.9600 ?
C2 H2A . 0.9700 ?
C2 H2B . 0.9700 ?
C10 C9 . 1.516(5) ?
C10 H10A . 0.9700 ?
C10 H10B . 0.9700 ?
C3 C9 . 1.534(4) ?
C3 H3A . 0.9700 ?
C3 H3B . 0.9700 ?
C6 H6A . 0.9700 ?
C6 H6B . 0.9700 ?
C9 C8 . 1.526(5) ?
C9 C11 . 1.535(5) ?
C11 H11A . 0.9600 ?
C11 H11B . 0.9600 ?
C11 H11C . 0.9600 ?
C8 H8A . 0.9700 ?
C8 H8B . 0.9700 ?
O1 H1E . 0.8634 ?
O1 H1F . 0.9108 ?

loop_
_geom_hbond_atom_site_label_D
_geom_hbond_atom_site_label_H
_geom_hbond_atom_site_label_A
_geom_hbond_site_symmetry_A
_geom_hbond_distance_DH
_geom_hbond_distance_HA
_geom_hbond_distance_DA
_geom_hbond_angle_DHA
N1 H1A Cl1 2_665 0.89 2.26 3.147(3) 176
N1 H1B Cl1 4 0.89 2.28 3.161(2) 171
N1 H1C Cl1 . 0.89 2.26 3.148(3) 175
O1 H1E Cl1 4 0.86 2.62 3.486(17) 179
O1 H1F Cl1 . 0.91 2.93 3.81(2) 163

loop_
_geom_torsion_atom_site_label_1
_geom_torsion_atom_site_label_2
_geom_torsion_atom_site_label_3
_geom_torsion_atom_site_label_4
_geom_torsion_site_symmetry_1
_geom_torsion_site_symmetry_2
_geom_torsion_site_symmetry_3
_geom_torsion_site_symmetry_4
_geom_torsion
_geom_torsion_publ_flag
N1 C1 C4 C5 . . . . 179.2(2) ?
C3 C1 C4 C5 . . . . -60.1(3) ?
C2 C1 C4 C5 . . . . 61.2(3) ?
C12 C5 C4 C1 . . . . 179.4(3) ?
C10 C5 C4 C1 . . . . 57.8(3) ?
C6 C5 C4 C1 . . . . -59.4(3) ?
N1 C1 C2 C7 . . . . -179.1(3) ?
C3 C1 C2 C7 . . . . 60.0(3) ?
C4 C1 C2 C7 . . . . -61.4(3) ?
C8 C7 C2 C1 . . . . -59.2(4) ?
C6 C7 C2 C1 . . . . 61.0(4) ?
C12 C5 C10 C9 . . . . -179.7(3) ?
C4 C5 C10 C9 . . . . -58.7(3) ?
C6 C5 C10 C9 . . . . 58.5(3) ?
N1 C1 C3 C9 . . . . 179.5(3) ?
C2 C1 C3 C9 . . . . -60.8(3) ?
C4 C1 C3 C9 . . . . 60.1(3) ?
C8 C7 C6 C5 . . . . 59.3(4) ?
C2 C7 C6 C5 . . . . -61.0(4) ?
C12 C5 C6 C7 . . . . -179.5(3) ?
C4 C5 C6 C7 . . . . 59.6(4) ?
C10 C5 C6 C7 . . . . -57.5(4) ?
C5 C10 C9 C8 . . . . -58.5(3) ?
C5 C10 C9 C3 . . . . 58.5(3) ?
C5 C10 C9 C11 . . . . 179.4(3) ?
C1 C3 C9 C10 . . . . -58.1(3) ?
C1 C3 C9 C8 . . . . 58.8(3) ?
C1 C3 C9 C11 . . . . -179.2(3) ?
C6 C7 C8 C9 . . . . -59.8(4) ?
C2 C7 C8 C9 . . . . 60.0(4) ?
C10 C9 C8 C7 . . . . 58.3(4) ?
C3 C9 C8 C7 . . . . -58.8(4) ?
C11 C9 C8 C7 . . . . 180.0(3) ?
